data_1563858
loop_
_publ_author_name
'Xiong, Gang'
'Qi, Dan'
'He, Yongke'
'You, Lixin'
'Ren, Baoyi'
'Sun, Yaguang'

_publ_section_title
;
 Lanthanide contraction and anion-controlled structure diversity in two
 types of novel 3d-4f heterometallic coordination polymers: Crystal
 structure and magnetic properties
;
_journal_name_full 'Inorganica Chimica Acta'
_journal_page_first 299
_journal_page_last 304
_journal_paper_doi 10.1016/j.ica.2018.08.044
_journal_volume 483
_journal_year 2018
_chemical_formula_moiety '0.25(C96 H64 Cu4 N16 O32 Yb4)'
_chemical_formula_sum 'C24 H16 Cu N4 O8 Yb'
_chemical_formula_weight 724.99
_space_group_crystal_system orthorhombic
_space_group_IT_number 70
_space_group_name_Hall '-F 2uv 2vw'
_space_group_name_H-M_alt 'F d d d :2'
_atom_sites_solution_hydrogens geom
_atom_sites_solution_primary iterative
_cell_angle_alpha 90
_cell_angle_beta 90
_cell_angle_gamma 90
_cell_formula_units_Z 8
_cell_length_a 12.506(12)
_cell_length_b 22.88(2)
_cell_length_c 24.70(2)
_cell_measurement_reflns_used 3707
_cell_measurement_temperature 566(2)
_cell_measurement_theta_max 25.008
_cell_measurement_theta_min 3.093
_cell_volume 7068(11)
_computing_molecular_graphics 'Olex2 (Dolomanov et al., 2009)'
_computing_publication_material 'Olex2 (Dolomanov et al., 2009)'
_computing_structure_refinement 'ShelXL (Sheldrick, 2015)'
_computing_structure_solution
;
Superflip (Palatinus & Chapuis, 2007;Palatinus & van der Lee, 2008;
Palatinus et al., 2012)
;
_diffrn_ambient_temperature 566.3
_diffrn_measured_fraction_theta_full 0.983
_diffrn_measured_fraction_theta_max 0.983
_diffrn_measurement_device_type 'Bruker P4'
_diffrn_measurement_method '\w scans'
_diffrn_radiation_monochromator graphite
_diffrn_radiation_type MoK\a
_diffrn_radiation_wavelength 0.71073
_diffrn_reflns_av_R_equivalents 0.1159
_diffrn_reflns_av_unetI/netI 0.0576
_diffrn_reflns_Laue_measured_fraction_full 0.983
_diffrn_reflns_Laue_measured_fraction_max 0.983
_diffrn_reflns_limit_h_max 14
_diffrn_reflns_limit_h_min -14
_diffrn_reflns_limit_k_max 27
_diffrn_reflns_limit_k_min -27
_diffrn_reflns_limit_l_max 25
_diffrn_reflns_limit_l_min -29
_diffrn_reflns_number 11683
_diffrn_reflns_point_group_measured_fraction_full 0.983
_diffrn_reflns_point_group_measured_fraction_max 0.983
_diffrn_reflns_theta_full 25.008
_diffrn_reflns_theta_max 25.008
_diffrn_reflns_theta_min 3.093
_exptl_absorpt_coefficient_mu 3.272
_exptl_absorpt_correction_type none
_exptl_crystal_colour Colorless
_exptl_crystal_density_diffrn 1.363
_exptl_crystal_density_method "'not measured'"
_exptl_crystal_description Prism
_exptl_crystal_F_000 2808
_exptl_crystal_size_max 0.2
_exptl_crystal_size_mid 0.2
_exptl_crystal_size_min 0.2
_refine_diff_density_max 0.912
_refine_diff_density_min -1.588
_refine_diff_density_rms 0.192
_refine_ls_extinction_coef .
_refine_ls_extinction_method none
_refine_ls_goodness_of_fit_ref 1.048
_refine_ls_hydrogen_treatment constr
_refine_ls_matrix_type full
_refine_ls_number_parameters 76
_refine_ls_number_reflns 1539
_refine_ls_number_restraints 12
_refine_ls_restrained_S_all 1.056
_refine_ls_R_factor_all 0.0858
_refine_ls_R_factor_gt 0.0746
_refine_ls_shift/su_max 0.000
_refine_ls_shift/su_mean 0.000
_refine_ls_structure_factor_coef Fsqd
_refine_ls_weighting_details 'w=1/[\s^2^(Fo^2^)+(0.0555P)^2^+573.3312P] where P=(Fo^2^+2Fc^2^)/3'
_refine_ls_weighting_scheme calc
_refine_ls_wR_factor_gt 0.1704
_refine_ls_wR_factor_ref 0.1827
_reflns_Friedel_coverage 0.000
_reflns_Friedel_fraction_full .
_reflns_Friedel_fraction_max .
_reflns_number_gt 1338
_reflns_number_total 1539
_reflns_threshold_expression 'I > 2\s(I)'
_cod_data_source_file 7.cif
_cod_data_source_block 7
_cod_original_cell_volume 7068(12)
_cod_original_sg_symbol_H-M 'F d d d'
_cod_database_code 1563858
_shelx_space_group_comment
;
The symmetry employed for this shelxl refinement is uniquely defined
by the following loop, which should always be used as a source of
symmetry information in preference to the above space-group names.
They are only intended as comments.
;
_olex2_refinement_description
;
1. Fixed Uiso
 At 1.2 times of:
  All C(H) groups
2. Uiso/Uaniso restraints and constraints
Uanis(C3) \\sim Ueq, Uanis(C4) \\sim Ueq: with sigma of 0.01 and sigma for
terminal atoms of 0.01
3.a Aromatic/amide H refined with riding coordinates:
 C5(H5), C6(H6), C3(H3), C4(H4)
3.b Fitted hexagon refined as free rotating group:
 N1(C5,C6,C2,C3,C4)
;
_olex2_submission_special_instructions 'No special instructions were received'

loop_
_space_group_symop_operation_xyz
'x, y, z'
'-x+1/4, -y+1/4, z'
'x, -y+1/4, -z+1/4'
'-x+1/4, y, -z+1/4'
'x, y+1/2, z+1/2'
'-x+1/4, -y+3/4, z+1/2'
'x, -y+3/4, -z+3/4'
'-x+1/4, y+1/2, -z+3/4'
'x+1/2, y, z+1/2'
'-x+3/4, -y+1/4, z+1/2'
'x+1/2, -y+1/4, -z+3/4'
'-x+3/4, y, -z+3/4'
'x+1/2, y+1/2, z'
'-x+3/4, -y+3/4, z'
'x+1/2, -y+3/4, -z+1/4'
'-x+3/4, y+1/2, -z+1/4'
'-x, -y, -z'
'x-1/4, y-1/4, -z'
'-x, y-1/4, z-1/4'
'x-1/4, -y, z-1/4'
'-x, -y+1/2, -z+1/2'
'x-1/4, y+1/4, -z+1/2'
'-x, y+1/4, z+1/4'
'x-1/4, -y+1/2, z+1/4'
'-x+1/2, -y, -z+1/2'
'x+1/4, y-1/4, -z+1/2'
'-x+1/2, y-1/4, z+1/4'
'x+1/4, -y, z+1/4'
'-x+1/2, -y+1/2, -z'
'x+1/4, y+1/4, -z'
'-x+1/2, y+1/4, z-1/4'
'x+1/4, -y+1/2, z-1/4'

loop_
_atom_site_label
_atom_site_type_symbol
_atom_site_fract_x
_atom_site_fract_y
_atom_site_fract_z
_atom_site_U_iso_or_equiv
_atom_site_adp_type
_atom_site_occupancy
_atom_site_site_symmetry_order
_atom_site_calc_flag
_atom_site_refinement_flags_posn
_atom_site_refinement_flags_adp
_atom_site_refinement_flags_occupancy
_atom_site_disorder_assembly
_atom_site_disorder_group
Yb1 Yb 0.375000 0.375000 0.375000 0.0376(4) Uani 1 4 d S T P . .
Cu1 Cu 0.125000 0.625000 0.625000 0.0487(7) Uani 1 4 d S T P . .
N1 N 0.1980(6) 0.5674(4) 0.5733(3) 0.053(3) Uani 1 1 d . . . . .
C5 C 0.3060(5) 0.5655(4) 0.5601(4) 0.063(4) Uani 1 1 d G . . . .
H5 H 0.354256 0.589584 0.578203 0.076 Uiso 1 1 calc R . . . .
C6 C 0.3420(5) 0.5278(4) 0.5200(4) 0.069(5) Uani 1 1 d G . . . .
H6 H 0.414301 0.526504 0.511245 0.083 Uiso 1 1 calc R . . . .
C2 C 0.2700(7) 0.4918(4) 0.4930(3) 0.054(3) Uani 1 1 d G . . . .
C3 C 0.1619(6) 0.4937(4) 0.5061(4) 0.080(5) Uani 1 1 d G U . . .
H3 H 0.113738 0.469671 0.488078 0.096 Uiso 1 1 calc R . . . .
C4 C 0.1260(5) 0.5315(5) 0.5463(4) 0.090(5) Uani 1 1 d G U . . .
H4 H 0.053691 0.532751 0.555036 0.108 Uiso 1 1 calc R . . . .
C1 C 0.3072(11) 0.4510(5) 0.4483(5) 0.049(3) Uani 1 1 d . . . . .
O1 O 0.4031(7) 0.4471(5) 0.4406(4) 0.069(3) Uani 1 1 d . . . . .
O2 O 0.2378(6) 0.4227(4) 0.4216(3) 0.053(2) Uani 1 1 d . . . . .

loop_
_atom_site_aniso_label
_atom_site_aniso_U_11
_atom_site_aniso_U_22
_atom_site_aniso_U_33
_atom_site_aniso_U_23
_atom_site_aniso_U_13
_atom_site_aniso_U_12
Yb1 0.0387(6) 0.0382(5) 0.0358(6) 0.000 0.000 0.000
Cu1 0.0624(18) 0.0467(15) 0.0369(15) 0.000 0.000 0.000
N1 0.033(5) 0.067(7) 0.059(7) -0.015(5) 0.002(5) -0.001(5)
C5 0.050(7) 0.073(9) 0.067(9) -0.023(7) 0.010(7) -0.001(7)
C6 0.034(6) 0.105(12) 0.068(10) -0.044(9) 0.004(6) -0.010(7)
C2 0.043(7) 0.057(7) 0.061(8) -0.018(6) 0.002(6) -0.005(6)
C3 0.063(7) 0.093(8) 0.083(8) -0.033(7) 0.004(6) -0.016(7)
C4 0.080(8) 0.103(9) 0.088(8) -0.040(7) 0.006(7) 0.003(7)
C1 0.064(8) 0.040(6) 0.044(7) -0.014(5) -0.005(6) -0.005(6)
O1 0.040(5) 0.093(7) 0.074(7) -0.045(6) -0.003(4) -0.003(5)
O2 0.042(4) 0.066(5) 0.051(5) -0.026(4) 0.006(4) -0.009(4)

loop_
_atom_type_symbol
_atom_type_description
_atom_type_scat_dispersion_real
_atom_type_scat_dispersion_imag
_atom_type_scat_source
C C 0.0033 0.0016 'International Tables Vol C Tables 4.2.6.8 and 6.1.1.4'
H H 0.0000 0.0000 'International Tables Vol C Tables 4.2.6.8 and 6.1.1.4'
Cu Cu 0.3201 1.2651 'International Tables Vol C Tables 4.2.6.8 and 6.1.1.4'
N N 0.0061 0.0033 'International Tables Vol C Tables 4.2.6.8 and 6.1.1.4'
O O 0.0106 0.0060 'International Tables Vol C Tables 4.2.6.8 and 6.1.1.4'
Yb Yb -0.3850 5.5486 'International Tables Vol C Tables 4.2.6.8 and 6.1.1.4'

loop_
_geom_angle_atom_site_label_1
_geom_angle_atom_site_label_2
_geom_angle_atom_site_label_3
_geom_angle
_geom_angle_site_symmetry_1
_geom_angle_site_symmetry_3
C1 Yb1 C1 142.7(6) . 7
C1 Yb1 C1 142.7(6) 14 12
C1 Yb1 C1 98.0(6) . 12
C1 Yb1 C1 98.0(6) 7 14
C1 Yb1 C1 93.8(6) . 14
C1 Yb1 C1 93.8(6) 7 12
O1 Yb1 C1 27.4(3) 7 7
O1 Yb1 C1 169.8(4) 12 14
O1 Yb1 C1 169.8(4) . 7
O1 Yb1 C1 86.6(4) 7 12
O1 Yb1 C1 86.6(4) . 14
O1 Yb1 C1 169.8(4) 14 12
O1 Yb1 C1 169.8(4) 7 .
O1 Yb1 C1 87.9(4) 14 7
O1 Yb1 C1 87.9(4) 12 .
O1 Yb1 C1 87.9(4) . 12
O1 Yb1 C1 27.4(3) 14 14
O1 Yb1 C1 86.6(4) 12 7
O1 Yb1 C1 87.9(4) 7 14
O1 Yb1 C1 27.4(3) . .
O1 Yb1 C1 27.4(3) 12 12
O1 Yb1 C1 86.6(4) 14 .
O1 Yb1 O1 92.2(6) . 14
O1 Yb1 O1 162.7(4) 12 14
O1 Yb1 O1 90.3(6) 7 14
O1 Yb1 O1 162.7(4) . 7
O1 Yb1 O1 92.2(6) 7 12
O1 Yb1 O1 90.3(6) . 12
O2 Yb1 C1 28.6(3) . .
O2 Yb1 C1 28.6(3) 14 14
O2 Yb1 C1 101.8(4) 12 7
O2 Yb1 C1 28.6(3) 7 7
O2 Yb1 C1 101.8(4) . 14
O2 Yb1 C1 105.4(4) 14 7
O2 Yb1 C1 114.1(4) 14 12
O2 Yb1 C1 114.1(4) 12 14
O2 Yb1 C1 105.4(4) . 12
O2 Yb1 C1 101.8(4) 7 12
O2 Yb1 C1 105.4(4) 12 .
O2 Yb1 C1 101.8(4) 14 .
O2 Yb1 C1 114.1(4) . 7
O2 Yb1 C1 105.4(4) 7 14
O2 Yb1 C1 114.1(3) 7 .
O2 Yb1 C1 28.6(3) 12 12
O2 Yb1 O1 141.3(3) 12 14
O2 Yb1 O1 55.9(3) 7 7
O2 Yb1 O1 83.0(4) 12 7
O2 Yb1 O1 141.3(3) 14 12
O2 Yb1 O1 84.4(4) 14 7
O2 Yb1 O1 84.4(4) 7 14
O2 Yb1 O1 55.9(3) 14 14
O2 Yb1 O1 141.3(3) 7 .
O2 Yb1 O1 83.0(4) 7 12
O2 Yb1 O1 84.4(4) 12 .
O2 Yb1 O1 55.9(3) 12 12
O2 Yb1 O1 84.4(4) . 12
O2 Yb1 O1 141.3(3) . 7
O2 Yb1 O1 55.9(3) . .
O2 Yb1 O1 82.9(4) . 14
O2 Yb1 O1 83.0(4) 14 .
O2 Yb1 O2 121.0(4) 7 12
O2 Yb1 O2 124.3(4) 7 14
O2 Yb1 O2 85.5(4) 14 12
O2 Yb1 O2 85.5(4) 7 .
O2 Yb1 O2 121.0(4) 14 .
O2 Yb1 O2 124.3(4) 12 .
N1 Cu1 N1 127.1(4) 4_556 2_565
N1 Cu1 N1 127.1(4) . 3_566
N1 Cu1 N1 102.9(5) . 2_565
N1 Cu1 N1 100.0(5) 3_566 2_565
N1 Cu1 N1 102.9(5) 3_566 4_556
N1 Cu1 N1 100.0(5) . 4_556
C5 N1 Cu1 126.7(4) . .
C5 N1 C4 120.0 . .
C4 N1 Cu1 113.0(4) . .
C6 C5 N1 120.0 . .
C5 C6 C2 120.0 . .
C6 C2 C1 120.9(7) . .
C3 C2 C6 120.0 . .
C3 C2 C1 119.1(7) . .
C4 C3 C2 120.0 . .
C3 C4 N1 120.0 . .
C2 C1 Yb1 176.5(9) . .
O1 C1 Yb1 61.9(6) . .
O1 C1 C2 117.5(10) . .
O1 C1 O2 123.6(11) . .
O2 C1 Yb1 61.8(6) . .
O2 C1 C2 118.9(11) . .
C1 O1 Yb1 90.7(7) . .
C1 O2 Yb1 89.6(7) . .

loop_
_geom_bond_atom_site_label_1
_geom_bond_atom_site_label_2
_geom_bond_distance
_geom_bond_site_symmetry_2
Yb1 C1 2.651(12) 12
Yb1 C1 2.651(12) 7
Yb1 C1 2.651(12) 14
Yb1 C1 2.651(12) .
Yb1 O1 2.339(9) 7
Yb1 O1 2.339(9) 12
Yb1 O1 2.339(9) .
Yb1 O1 2.339(9) 14
Yb1 O2 2.336(8) .
Yb1 O2 2.336(8) 7
Yb1 O2 2.336(8) 14
Yb1 O2 2.336(8) 12
Cu1 N1 2.050(6) 2_565
Cu1 N1 2.050(6) .
Cu1 N1 2.050(6) 4_556
Cu1 N1 2.050(6) 3_566
N1 C5 1.3900 .
N1 C4 1.3900 .
C5 C6 1.3900 .
C6 C2 1.3900 .
C2 C3 1.3900 .
C2 C1 1.519(13) .
C3 C4 1.3900 .
C1 O1 1.218(16) .
C1 O2 1.269(14) .

_cod_database_fobs_code 1563858
